data_1100566
loop_
_publ_author_name
'Grebe, Jutta'
'Geiseler, Gertraud'
'Harms, Klaus'
'Neum\"uller, Bernhard'
'Dehnicke, Kurt'

_publ_section_title
;
 Domino Effect in the Buildup of N-I-N-I Chains of the
 N-Iodine(triphenylphosphane)imine
;
_journal_coden_ASTM ACIEF5
_journal_issue 1-2
_journal_name_full 'Angewandte Chemie, International Edition'
_journal_page_first 222
_journal_page_last 225
_journal_paper_doi 10.1002/(sici)1521-3773(19990115)38:1/2<222::aid-anie222>3.0.co;2-5
_journal_volume 38
_journal_year 1999
_chemical_formula_sum 'C60 H45 F4 I7 N3 P3'
_space_group_IT_number 2
_symmetry_cell_setting triclinic
_symmetry_Int_Tables_number 2
_symmetry_space_group_name_Hall '-P 1'
_symmetry_space_group_name_H-M 'P -1'
_cell_angle_alpha 94.19(1)
_cell_angle_beta 101.15(1)
_cell_angle_gamma 96.89(1)
_cell_formula_units_Z 2
_cell_length_a 9.332(2)
_cell_length_b 14.066(1)
_cell_length_c 23.767(2)
_cod_database_code 1100566

loop_
_symmetry_equiv_pos_site_id
_symmetry_equiv_pos_as_xyz
1 x,y,z
2 -x,-y,-z

loop_
_atom_site_label
_atom_site_type_symbol
_atom_site_fract_x
_atom_site_fract_y
_atom_site_fract_z
I1 I 1.16418(10) 1.38019(6) 0.11524(4)
I2 I 1.00446(11) 0.67105(7) 0.49873(4)
I3 I 0.94900(8) 0.75986(5) 0.35120(3)
I4 I 0.84703(8) 0.88596(4) 0.22416(3)
I5 I 1.02851(8) 1.13031(5) 0.20348(3)
I6 I 1.32658(14) 1.26340(8) 0.22502(5)
P1 P 1.2251(3) 0.84442(19) 0.47902(11)
P2 P 0.7374(3) 0.64704(17) 0.23744(11)
P3 P 0.7223(3) 1.02566(18) 0.12703(11)
N1 N 1.0623(11) 0.7880(7) 0.4574(4)
N2 N 0.858(1) 0.7394(6) 0.2608(4)
N3 N 0.8293(10) 1.0315(6) 0.1890(4)
F1 F 0.9336(9) 1.3067(5) -0.0039(4)
F2 F 1.1848(9) 1.6024(5) 0.0923(4)
C1 C 1.0625(14) 1.4509(8) 0.0463(6)
C2 C 0.9673(14) 1.4045(8) -0.0007(6)
C3 C 1.0933(14) 1.5505(8) 0.0457(6)
C4 C 1.2698(13) 0.8868(8) 0.5550(5)
C5 C 1.3000(15) 0.8204(9) 0.5952(5)
H1 H 1.30650 0.75640 0.58270
C6 C 1.3208(16) 0.8492(10) 0.6545(5)
H2 H 1.34080 0.80460 0.68160
C7 C 1.3116(16) 0.9422(10) 0.6723(5)
H3 H 1.32250 0.96120 0.71180
C8 C 1.2867(15) 1.0083(9) 0.6331(5)
H4 H 1.28310 1.07260 0.64610
C9 C 1.2668(14) 0.9813(9) 0.5749(5)
H5 H 1.25120 1.02750 0.54850
C10 C 1.3747(12) 0.7807(7) 0.4665(4)
C11 C 1.3467(14) 0.7081(8) 0.4208(5)
H6 H 1.24960 0.68700 0.40080
C12 C 1.4643(14) 0.6672(8) 0.4052(5)
H7 H 1.44710 0.61840 0.37450
C13 C 1.6047(14) 0.6987(8) 0.4349(5)
H8 H 1.68380 0.67090 0.42450
C14 C 1.6328(15) 0.7714(9) 0.4805(6)
H9 H 1.73010 0.79240 0.50030
C15 C 1.5184(14) 0.8119(8) 0.4962(5)
H10 H 1.53680 0.86060 0.52700
C16 C 1.2266(12) 0.9440(7) 0.4357(4)
C17 C 1.1149(14) 1.0015(9) 0.4335(5)
H11 H 1.04360 0.99020 0.45620
C18 C 1.1081(16) 1.0756(9) 0.3980(6)
H12 H 1.03560 1.11660 0.39800
C19 C 1.2081(17) 1.0885(9) 0.3629(6)
H13 H 1.20080 1.13750 0.33800
C20 C 1.3185(17) 1.0323(10) 0.3629(5)
H14 H 1.38630 1.04230 0.33860
C21 C 1.3271(15) 0.9595(8) 0.4001(5)
H15 H 1.40230 0.92050 0.40100
C22 C 0.8041(12) 0.5393(7) 0.2615(4)
C23 C 0.8916(13) 0.4920(8) 0.2306(5)
H16 H 0.90880 0.51420 0.19580
C24 C 0.9536(14) 0.4129(8) 0.2501(6)
H17 H 1.01410 0.38250 0.22920
C25 C 0.9259(16) 0.3791(9) 0.3007(6)
H18 H 0.96600 0.32450 0.31370
C26 C 0.8399(17) 0.4247(10) 0.3320(6)
H19 H 0.82390 0.40270 0.36700
C27 C 0.7771(15) 0.5034(8) 0.3116(5)
H20 H 0.71500 0.53270 0.33230
C28 C 0.5566(12) 0.6495(7) 0.2543(4)
C29 C 0.4564(13) 0.5664(8) 0.2494(5)
H21 H 0.48560 0.50570 0.24220
C30 C 0.3127(14) 0.5738(10) 0.2553(5)
H22 H 0.24440 0.51780 0.25180
C31 C 0.2698(14) 0.6614(11) 0.2661(5)
H23 H 0.17200 0.66580 0.26940
C32 C 0.3696(15) 0.7429(10) 0.2722(5)
H24 H 0.34010 0.80310 0.28070
C33 C 0.5133(13) 0.7384(8) 0.2659(5)
H25 H 0.58060 0.79500 0.26960
C34 C 0.7055(12) 0.6374(7) 0.1597(4)
C35 C 0.5707(13) 0.5951(7) 0.1261(4)
H26 H 0.49510 0.56830 0.14350
C36 C 0.5487(15) 0.5928(9) 0.0658(5)
H27 H 0.45830 0.56370 0.04280
C37 C 0.6582(17) 0.6327(9) 0.0402(5)
H28 H 0.64160 0.63230 -0.00020
C38 C 0.7909(15) 0.6730(8) 0.0730(5)
H29 H 0.86570 0.69980 0.05520
C39 C 0.8169(13) 0.6749(7) 0.1331(5)
H30 H 0.90950 0.70150 0.15540
C40 C 0.5471(12) 0.9608(7) 0.1323(4)
C41 C 0.5078(13) 0.8640(8) 0.1127(5)
H31 H 0.56940 0.83180 0.09330
C42 C 0.3785(15) 0.8152(9) 0.1218(7)
H32 H 0.35350 0.74940 0.10910
C43 C 0.2868(14) 0.8607(10) 0.1488(6)
H33 H 0.19760 0.82670 0.15360
C44 C 0.3233(14) 0.9553(10) 0.1690(6)
H34 H 0.26210 0.98600 0.18940
C45 C 0.4528(13) 1.0065(8) 0.1591(5)
H35 H 0.47550 1.07270 0.17090
C46 C 0.7800(13) 0.9630(7) 0.0683(4)
C47 C 0.9245(12) 0.9436(7) 0.0752(4)
H36 H 0.98950 0.96230 0.11080
C48 C 0.9750(14) 0.8978(8) 0.0313(5)
H37 H 1.07290 0.88460 0.03720
C49 C 0.8808(15) 0.8713(7) -0.0218(5)
H38 H 0.91560 0.84090 -0.05200
C50 C 0.7377(15) 0.8890(8) -0.0304(5)
H39 H 0.67440 0.86980 -0.06640
C51 C 0.6850(15) 0.9354(8) 0.0138(5)
H40 H 0.58700 0.94830 0.00750
C52 C 0.6927(12) 1.1453(7) 0.1092(5)
C53 C 0.6848(13) 1.1726(8) 0.0546(5)
H41 H 0.69940 1.12960 0.02480
C54 C 0.6545(15) 1.2652(8) 0.0441(6)
H42 H 0.64530 1.28340 0.00640
C55 C 0.6386(15) 1.3280(8) 0.0857(6)
H43 H 0.62090 1.39050 0.07760
C56 C 0.6476(15) 1.3027(8) 0.1404(6)
H44 H 0.63400 1.34750 0.16950
C57 C 0.6768(14) 1.2112(8) 0.1536(5)
H45 H 0.68550 1.19430 0.19150
I7 I 1.39737(13) 1.37089(6) 0.36334(4)
F3 F 1.2127(12) 1.4690(7) 0.4467(4)
F4 F 1.7052(12) 1.4348(8) 0.4489(4)
C58 C 1.3581(18) 1.4831(10) 0.4738(7)
C59 C 1.461(2) 1.4473(10) 0.4468(6)
C60 C 1.6029(19) 1.4670(11) 0.4733(6)
C3A* C 0.9067(14) 1.4495(8) -0.0457(6)
F2A* F 0.8152(9) 1.3976(5) -0.0923(4)
C1A* C 0.9375(14) 1.5491(8) -0.0463(6)
I1A* I 0.83582(10) 1.61981(6) -0.11524(4)
C2A* C 1.0327(14) 1.5955(8) 0.0007(6)
F1A* F 1.0664(9) 1.6933(5) 0.0039(4)
C60A* C 1.3971(19) 1.5330(11) 0.5267(6)
F4A* F 1.2948(12) 1.5652(8) 0.5511(4)
C59A* C 1.539(2) 1.5527(10) 0.5532(6)
I7A* I 1.60263(13) 1.62911(6) 0.63666(4)
C58A* C 1.6419(18) 1.5169(10) 0.5262(7)
F3A* F 1.7873(12) 1.5310(7) 0.5533(4)

loop_
_atom_type_symbol
_atom_type_radius_bond
C 0.68
H 0.23
F 0.64
I 1.34
N 0.79
P 1.05
